data_1519033
loop_
_publ_author_name
'Kohler, J.'

_publ_section_title
;
 Syntheses and structures of novel complex Yb(II) fluorides : YBeF4, YAlF5
 and LiYbAlF6
;
_journal_name_full 'Solid State Sciences'
_journal_page_first 545
_journal_page_last 553
_journal_volume 1
_journal_year 1999
_chemical_formula_sum 'Al F5 Yb'
_chemical_formula_weight 295.0
_space_group_IT_number 87
_symmetry_cell_setting tetragonal
_symmetry_Int_Tables_number 87
_symmetry_space_group_name_Hall '-I 4'
_symmetry_space_group_name_H-M 'I 4/m'
_cell_angle_alpha 90
_cell_angle_beta 90
_cell_angle_gamma 90
_cell_formula_units_Z 8
_cell_length_a 13.803(3)
_cell_length_b 13.803(3)
_cell_length_c 7.013(3)
_cell_volume 1336.1(7)
_diffrn_ambient_temperature 293
_diffrn_radiation_probe x-ray
_diffrn_radiation_type MoK\a
_diffrn_radiation_wavelength 0.71073
_exptl_absorpt_coefficient_mu 42.26
_exptl_crystal_density_diffrn 5.86
_exptl_crystal_F_000 3040
_refine_ls_goodness_of_fit_ref 0.949
_refine_ls_number_parameters 89
_refine_ls_number_reflns 1084
_refine_ls_R_factor_gt 0.0236
_refine_ls_wR_factor_gt 0.0478
_cod_data_source_file SSS-1999-1-545-553-2.cif
_cod_data_source_block YbAlF5
_cod_depositor_comments
;
Given the occupancy numbers, the formula is Yb8Al8F41, not YbAlF5.
All three structures in the paper have something 
seriously wrong.
;
_cod_original_cell_volume 1336.1(8)
_cod_database_code 1519033

loop_
_symmetry_equiv_pos_site_id
_symmetry_equiv_pos_as_xyz
1 x,y,z
2 -y,x,z
3 -x,-y,z
4 y,-x,z
5 -x,-y,-z
6 y,-x,-z
7 x,y,-z
8 -y,x,-z
9 1/2+x,1/2+y,1/2+z
10 1/2-y,1/2+x,1/2+z
11 1/2-x,1/2-y,1/2+z
12 1/2+y,1/2-x,1/2+z
13 1/2-x,1/2-y,1/2-z
14 1/2+y,1/2-x,1/2-z
15 1/2+x,1/2+y,1/2-z
16 1/2-y,1/2+x,1/2-z

loop_
_atom_site_label
_atom_site_type_symbol
_atom_site_fract_x
_atom_site_fract_y
_atom_site_fract_z
_atom_site_U_iso_or_equiv
_atom_site_occupancy
Yb1 Yb 0.2519(1) 0.0696(1) 0 0.0105(1) 1.0
Yb2 Yb 0.2825(1) 0.5529(1) 0 0.0110(1) 1.0
Al1 Al 0 0 0.2125(4) 0.0081(4) 1.0
Al2 Al 0 0.5000 0 0.0076(4) 1.0
Al3 Al 0.1673(1) 0.3161(1) 0 0.0076(3) 1.0
F1 F 0.1049(2) 0.2433(1) 0.1750(4) 0.0212(5) 1.0
F2 F 0.2143(1) 0.3990(1) 0.1741(4) 0.0158(5) 1.0
F3 F 0.1183(3) 0.0468(4) 0.2138(9) 0.0146(10) 0.5
F4 F 0.1121(2) 0.5657(3) 0 0.0154(7) 1.0
F5 F 0 0.5000 0.25000 0.0312(15) 0.5
F6 F 0.0541(3) 0.3847(2) 0 0.0191(9) 1.0
F7 F 0.2722(3) 0.2419(3) 0 0.0169(7) 1.0
F8 F 0.0933(3) 0.0426(3) 0.3664(8) 0.0132(9) 0.5
F9 F 0.0795(5) 0.0311(5) 0 0.0128(13) 1.0

loop_
_atom_type_symbol
_atom_type_description
_atom_type_scat_dispersion_real
_atom_type_scat_dispersion_imag
_atom_type_scat_source
Al Al 0.0645 0.0514 ' International Tables Vol C Tables 4.2.6.8 and 6.1.1.4'
F F 0.0171 0.0103 ' International Tables Vol C Tables 4.2.6.8 and 6.1.1.4'
Yb Yb -0.3850 5.5486 ' International Tables Vol C Tables 4.2.6.8 and 6.1.1.4'
